data_2210604
loop_
_publ_author_name
'Mohd Mustaqim Rosli'
'Hoong-Kun Fun'
'Beck Sim Lee '
'Suchada Chantrapromma'

_publ_section_title
;
 4-Aza-1-azoniabicyclo[2.2.2]octane 2,4-dinitrobenzoate
;
_journal_coeditor_code FL2057
_journal_issue 10
_journal_name_full 'Acta Crystallographica Section E'
_journal_page_first o4575
_journal_page_last o4577
_journal_paper_doi 10.1107/S1600536806037585
_journal_volume 62
_journal_year 2006
_chemical_formula_iupac 'C6 H13 N2 +, C7 H3 N2 O6 -'
_chemical_formula_moiety 'C6 H13 N2 +, C7 H3 N2 O6 -'
_chemical_formula_sum 'C13 H16 N4 O6'
_chemical_formula_weight 324.30
_chemical_melting_point 471.0(10)
_chemical_name_common
;
1,4-Diazoniabicyclo[2.2.2]octanium 2,4-dinitrobenzoate
;
_chemical_name_systematic
;
1,4-Diazoniabicyclo[2.2.2]octanium 2,4-dinitrobenzoate
;
_space_group_IT_number 33
_symmetry_cell_setting orthorhombic
_symmetry_space_group_name_Hall 'P 2c -2n'
_symmetry_space_group_name_H-M 'P n a 21'
_atom_sites_solution_hydrogens geom
_atom_sites_solution_primary direct
_atom_sites_solution_secondary difmap
_audit_creation_method SHELXL-97
_cell_angle_alpha 90.00
_cell_angle_beta 90.00
_cell_angle_gamma 90.00
_cell_formula_units_Z 4
_cell_length_a 12.7934(2)
_cell_length_b 5.93100(10)
_cell_length_c 18.4255(3)
_cell_measurement_reflns_used 5876
_cell_measurement_temperature 100.00(10)
_cell_measurement_theta_max 37.51
_cell_measurement_theta_min 3.37
_cell_volume 1398.08(4)
_computing_cell_refinement APEX2
_computing_data_collection 'APEX2 (Bruker, 2005)'
_computing_data_reduction 'SAINT (Bruker, 2005)'
_computing_molecular_graphics SHELXTL
_computing_publication_material
;
SHELXTL, PARST (Nardelli, 1995) and PLATON (Spek, 2003)
;
_computing_structure_refinement SHELXTL
_computing_structure_solution 'SHELXTL (Sheldrick, 1998)'
_diffrn_ambient_temperature 297(2)
_diffrn_detector_area_resol_mean 8.33
_diffrn_measured_fraction_theta_full 1.000
_diffrn_measured_fraction_theta_max 1.000
_diffrn_measurement_device_type
;
Bruker SMART APEX2 CCD area-detector
;
_diffrn_measurement_method \w
_diffrn_radiation_monochromator graphite
_diffrn_radiation_source 'fine-focus sealed tube'
_diffrn_radiation_type MoK\a
_diffrn_radiation_wavelength 0.71073
_diffrn_reflns_av_R_equivalents 0.0312
_diffrn_reflns_av_sigmaI/netI 0.0202
_diffrn_reflns_limit_h_max 16
_diffrn_reflns_limit_h_min -20
_diffrn_reflns_limit_k_max 9
_diffrn_reflns_limit_k_min -9
_diffrn_reflns_limit_l_max 29
_diffrn_reflns_limit_l_min -29
_diffrn_reflns_number 22351
_diffrn_reflns_theta_full 35.00
_diffrn_reflns_theta_max 35.00
_diffrn_reflns_theta_min 2.21
_diffrn_standards_number 0
_exptl_absorpt_coefficient_mu 0.124
_exptl_absorpt_correction_T_max 0.9610
_exptl_absorpt_correction_T_min 0.8660
_exptl_absorpt_correction_type multi-scan
_exptl_absorpt_process_details '(SADABS; Bruker, 2005)'
_exptl_crystal_colour 'Pale Yellow'
_exptl_crystal_density_diffrn 1.541
_exptl_crystal_density_method 'not measured'
_exptl_crystal_description Block
_exptl_crystal_F_000 680
_exptl_crystal_size_max 0.78
_exptl_crystal_size_mid 0.49
_exptl_crystal_size_min 0.32
_refine_diff_density_max 0.377
_refine_diff_density_min -0.204
_refine_ls_extinction_method none
_refine_ls_goodness_of_fit_ref 1.048
_refine_ls_hydrogen_treatment refxyz
_refine_ls_matrix_type full
_refine_ls_number_parameters 272
_refine_ls_number_reflns 3163
_refine_ls_number_restraints 1
_refine_ls_restrained_S_all 1.047
_refine_ls_R_factor_all 0.0289
_refine_ls_R_factor_gt 0.0277
_refine_ls_shift/su_max 0.001
_refine_ls_shift/su_mean 0.000
_refine_ls_structure_factor_coef Fsqd
_refine_ls_weighting_details 'calc w=1/[\s^2^(Fo^2^)+(0.0531P)^2^+0.0611P] where P=(Fo^2^+2Fc^2^)/3'
_refine_ls_weighting_scheme calc
_refine_ls_wR_factor_gt 0.0726
_refine_ls_wR_factor_ref 0.0735
_reflns_number_gt 3059
_reflns_number_total 3163
_reflns_threshold_expression I>2\s(I)
_cod_data_source_file fl2057.cif
_cod_data_source_block I
_cod_depositor_comments
;
The following automatic conversions were performed:
'_symmetry_cell_setting' value 'Orthorhombic' changed to 'orthorhombic'
according to '/home/saulius/struct/CIF-dictionaries/cif_core.dic'
dictionary named 'cif_core.dic' version 2.4.1 from 2010-06-29.

Automatic conversion script
Id: cif_fix_enum 1527 2010-12-29 10:47:43Z saulius 

The following automatic conversions were performed:

'_chemical_melting_point' value '470-472' was changed to '471.0(10)'
- the average value was taken and precision was estimated.

Automatic conversion script
Id: cif_fix_values 1646 2011-03-28 12:23:43Z adriana 

The following automatic conversions were performed:

'_chemical_melting_point' value '470-472' was changed to '471.0(10)'
- the average value was taken and precision was
estimated.

'_symmetry_cell_setting' value 'Orthorhombic' changed to
'orthorhombic' according to
/home/saulius/struct/CIF-dictionaries/cif_core.dic dictionary named
'cif_core.dic' version 2.4.1 from 2010-06-29.

Automatic conversion script
Id: cif_fix_values 1715 2011-07-08 13:25:40Z adriana 
;
_cod_database_code 2210604
_cod_database_fobs_code 2210604

loop_
_symmetry_equiv_pos_as_xyz
'x, y, z'
'-x, -y, z+1/2'
'x+1/2, -y+1/2, z'
'-x+1/2, y+1/2, z+1/2'

loop_
_atom_site_type_symbol
_atom_site_label
_atom_site_fract_x
_atom_site_fract_y
_atom_site_fract_z
_atom_site_U_iso_or_equiv
_atom_site_adp_type
_atom_site_calc_flag
_atom_site_occupancy
O O1 0.70816(7) 0.55141(13) 0.81397(4) 0.01773(14) Uani d 1
O O2 0.75508(6) 0.62581(14) 0.92492(5) 0.01817(14) Uani d 1
O O3 0.42066(7) 0.87763(14) 1.04597(5) 0.01993(15) Uani d 1
O O4 0.31681(7) 0.59749(18) 1.06862(5) 0.02477(17) Uani d 1
O O5 0.56036(7) 0.07157(17) 0.77150(5) 0.02313(17) Uani d 1
O O6 0.69465(6) 0.06193(12) 0.84995(4) 0.01534(13) Uani d 1
N N1 0.69196(6) 0.55892(13) 0.87967(5) 0.01193(13) Uani d 1
N N2 0.38970(7) 0.68478(16) 1.03551(5) 0.01623(15) Uani d 1
N N3 0.80720(6) 0.95745(13) 0.73151(4) 0.01132(13) Uani d 1
N N4 0.93206(7) 0.99116(14) 0.62511(5) 0.01304(13) Uani d 1
C C1 0.58959(7) 0.48386(15) 0.90580(4) 0.01014(13) Uani d 1
C C2 0.53934(7) 0.62187(15) 0.95528(5) 0.01212(14) Uani d 1
C C3 0.44277(7) 0.54895(16) 0.98026(5) 0.01278(14) Uani d 1
C C4 0.39651(8) 0.35091(17) 0.95660(6) 0.01510(16) Uani d 1
C C5 0.44942(7) 0.21883(16) 0.90599(5) 0.01405(15) Uani d 1
C C6 0.54780(7) 0.28163(14) 0.87994(5) 0.01090(13) Uani d 1
C C7 0.60588(7) 0.12529(15) 0.82847(5) 0.01209(14) Uani d 1
C C8 0.82625(8) 1.20190(15) 0.71523(5) 0.01507(15) Uani d 1
C C9 0.89978(8) 1.21654(15) 0.64906(5) 0.01477(15) Uani d 1
C C10 0.90791(8) 0.84348(17) 0.75040(5) 0.01373(15) Uani d 1
C C11 0.98365(8) 0.87487(17) 0.68571(6) 0.01679(17) Uani d 1
C C12 0.75912(8) 0.84707(17) 0.66670(5) 0.01487(15) Uani d 1
C C13 0.83852(9) 0.86372(18) 0.60345(5) 0.01724(17) Uani d 1
H H12B 0.6963(18) 0.924(4) 0.6560(15) 0.033(5) Uiso d 1
H H12A 0.7473(15) 0.696(3) 0.6808(11) 0.022(4) Uiso d 1
H H9B 0.9660(17) 1.299(4) 0.6643(12) 0.027(5) Uiso d 1
H H11B 1.0407(17) 0.962(4) 0.7020(13) 0.026(5) Uiso d 1
H H10B 0.8939(16) 0.690(3) 0.7595(11) 0.021(4) Uiso d 1
H H13B 0.8028(16) 0.936(4) 0.5641(13) 0.028(5) Uiso d 1
H H5 0.4172(16) 0.085(3) 0.8909(12) 0.023(4) Uiso d 1
H H10A 0.9345(16) 0.910(3) 0.7950(10) 0.019(4) Uiso d 1
H H2 0.5666(15) 0.756(3) 0.9695(11) 0.022(4) Uiso d 1
H H13A 0.8616(16) 0.716(3) 0.5880(11) 0.025(4) Uiso d 1
H H9A 0.8629(14) 1.284(3) 0.6091(10) 0.015(4) Uiso d 1
H H4 0.3337(15) 0.309(4) 0.9753(11) 0.020(4) Uiso d 1
H H8B 0.7574(17) 1.268(4) 0.7061(13) 0.028(5) Uiso d 1
H H11A 1.0039(15) 0.725(3) 0.6675(12) 0.028(5) Uiso d 1
H H8A 0.8585(17) 1.266(4) 0.7577(11) 0.026(5) Uiso d 1
H H1N3 0.7634(18) 0.957(4) 0.7685(12) 0.026(5) Uiso d 1

loop_
_atom_site_aniso_label
_atom_site_aniso_U_11
_atom_site_aniso_U_22
_atom_site_aniso_U_33
_atom_site_aniso_U_12
_atom_site_aniso_U_13
_atom_site_aniso_U_23
O1 0.0220(4) 0.0156(3) 0.0156(3) -0.0034(3) 0.0083(3) -0.0015(2)
O2 0.0118(3) 0.0196(3) 0.0231(3) -0.0017(2) -0.0040(3) -0.0023(3)
O3 0.0231(4) 0.0195(3) 0.0172(3) 0.0079(3) 0.0003(3) -0.0030(3)
O4 0.0193(4) 0.0336(4) 0.0214(4) 0.0040(3) 0.0106(3) 0.0007(3)
O5 0.0176(4) 0.0316(4) 0.0202(3) 0.0011(3) -0.0039(3) -0.0128(3)
O6 0.0138(3) 0.0171(3) 0.0152(3) 0.0044(2) 0.0004(2) 0.0000(2)
N1 0.0105(3) 0.0102(3) 0.0151(3) 0.0004(2) 0.0017(2) -0.0001(2)
N2 0.0148(3) 0.0218(4) 0.0121(3) 0.0071(3) 0.0017(3) 0.0003(3)
N3 0.0103(3) 0.0122(3) 0.0115(3) 0.0003(2) 0.0008(2) 0.0003(2)
N4 0.0128(3) 0.0125(3) 0.0138(3) -0.0002(2) 0.0018(2) 0.0008(2)
C1 0.0085(3) 0.0120(3) 0.0099(3) 0.0003(2) 0.0006(2) 0.0004(2)
C2 0.0118(3) 0.0137(3) 0.0108(3) 0.0019(3) 0.0006(3) -0.0010(3)
C3 0.0111(3) 0.0165(4) 0.0108(3) 0.0036(3) 0.0024(3) 0.0002(3)
C4 0.0109(3) 0.0184(4) 0.0160(4) 0.0007(3) 0.0028(3) 0.0009(3)
C5 0.0113(3) 0.0151(4) 0.0158(4) -0.0012(3) 0.0018(3) -0.0008(3)
C6 0.0093(3) 0.0121(3) 0.0113(3) 0.0008(3) 0.0002(2) 0.0003(3)
C7 0.0116(3) 0.0113(3) 0.0134(3) -0.0011(3) 0.0018(3) -0.0013(3)
C8 0.0177(4) 0.0105(3) 0.0170(4) 0.0016(3) 0.0033(3) -0.0002(3)
C9 0.0155(4) 0.0120(3) 0.0168(4) 0.0001(3) 0.0032(3) 0.0022(3)
C10 0.0117(3) 0.0159(4) 0.0136(3) 0.0022(3) -0.0005(3) 0.0025(3)
C11 0.0117(4) 0.0192(4) 0.0194(4) 0.0033(3) 0.0027(3) 0.0052(3)
C12 0.0118(3) 0.0187(4) 0.0141(4) -0.0029(3) -0.0008(3) 0.0001(3)
C13 0.0187(4) 0.0198(4) 0.0132(3) -0.0058(3) 0.0018(3) -0.0028(3)

loop_
_atom_type_symbol
_atom_type_description
_atom_type_scat_dispersion_real
_atom_type_scat_dispersion_imag
_atom_type_scat_source
C C 0.0033 0.0000 'International Tables Vol C Tables 4.2.6.8 and 6.1.1.4'
H H 0.0000 0.0000 'International Tables Vol C Tables 4.2.6.8 and 6.1.1.4'
N N 0.0061 0.0000 'International Tables Vol C Tables 4.2.6.8 and 6.1.1.4'
O O 0.0106 0.0000 'International Tables Vol C Tables 4.2.6.8 and 6.1.1.4'

loop_
_geom_angle_atom_site_label_1
_geom_angle_atom_site_label_2
_geom_angle_atom_site_label_3
_geom_angle
O2 N1 O1 124.77(9)
O2 N1 C1 117.61(8)
O1 N1 C1 117.62(8)
O3 N2 O4 124.09(9)
O3 N2 C3 118.20(9)
O4 N2 C3 117.71(9)
C12 N3 C10 110.03(7)
C12 N3 C8 109.30(7)
C10 N3 C8 110.07(8)
C12 N3 H1N3 110.8(15)
C10 N3 H1N3 111.5(14)
C8 N3 H1N3 105.0(14)
C9 N4 C11 109.01(8)
C9 N4 C13 108.72(8)
C11 N4 C13 109.31(8)
C2 C1 C6 123.71(8)
C2 C1 N1 116.88(8)
C6 C1 N1 119.41(7)
C1 C2 C3 116.60(8)
C1 C2 H2 122.0(13)
C3 C2 H2 121.4(12)
C4 C3 C2 122.70(8)
C4 C3 N2 119.13(8)
C2 C3 N2 118.15(9)
C3 C4 C5 118.66(9)
C3 C4 H4 119.4(13)
C5 C4 H4 121.9(13)
C4 C5 C6 121.17(9)
C4 C5 H5 117.4(13)
C6 C5 H5 121.4(13)
C1 C6 C5 117.15(8)
C1 C6 C7 123.33(8)
C5 C6 C7 119.46(8)
O5 C7 O6 127.71(9)
O5 C7 C6 117.03(8)
O6 C7 C6 115.24(8)
N3 C8 C9 108.15(7)
N3 C8 H8B 106.1(13)
C9 C8 H8B 112.9(14)
N3 C8 H8A 106.7(12)
C9 C8 H8A 111.0(13)
H8B C8 H8A 111.6(19)
N4 C9 C8 110.99(7)
N4 C9 H9B 106.6(12)
C8 C9 H9B 108.4(13)
N4 C9 H9A 106.8(11)
C8 C9 H9A 109.2(10)
H9B C9 H9A 114.8(17)
N3 C10 C11 107.80(7)
N3 C10 H10B 108.3(13)
C11 C10 H10B 111.8(12)
N3 C10 H10A 108.2(12)
C11 C10 H10A 112.5(12)
H10B C10 H10A 108.1(17)
N4 C11 C10 111.14(8)
N4 C11 H11B 109.3(14)
C10 C11 H11B 107.7(14)
N4 C11 H11A 106.4(13)
C10 C11 H11A 108.6(12)
H11B C11 H11A 113.7(17)
N3 C12 C13 107.66(8)
N3 C12 H12B 107.7(16)
C13 C12 H12B 111.6(16)
N3 C12 H12A 105.2(12)
C13 C12 H12A 111.8(12)
H12B C12 H12A 112.4(19)
N4 C13 C12 111.23(8)
N4 C13 H13B 111.4(13)
C12 C13 H13B 106.6(13)
N4 C13 H13A 107.3(13)
C12 C13 H13A 111.4(12)
H13B C13 H13A 109.0(19)

loop_
_geom_bond_atom_site_label_1
_geom_bond_atom_site_label_2
_geom_bond_distance
O1 N1 1.2290(11)
O2 N1 1.2267(11)
O3 N2 1.2257(13)
O4 N2 1.2287(13)
O5 C7 1.2420(12)
O6 C7 1.2600(12)
N1 C1 1.4647(12)
N2 C3 1.4651(12)
N3 C12 1.4943(13)
N3 C10 1.4961(12)
N3 C8 1.5004(12)
N3 H1N3 0.88(2)
N4 C9 1.4670(13)
N4 C11 1.4690(13)
N4 C13 1.4707(13)
C1 C2 1.3836(12)
C1 C6 1.3970(12)
C2 C3 1.3876(13)
C2 H2 0.905(19)
C3 C4 1.3856(14)
C4 C5 1.3934(14)
C4 H4 0.91(2)
C5 C6 1.3976(12)
C5 H5 0.93(2)
C6 C7 1.5203(13)
C8 C9 1.5424(14)
C8 H8B 0.98(2)
C8 H8A 0.96(2)
C9 H9B 1.02(2)
C9 H9A 0.962(18)
C10 C11 1.5474(14)
C10 H10B 0.94(2)
C10 H10A 0.974(19)
C11 H11B 0.95(2)
C11 H11A 0.98(2)
C12 C13 1.5492(14)
C12 H12B 0.95(2)
C12 H12A 0.95(2)
C13 H13B 0.96(2)
C13 H13A 0.97(2)

loop_
_geom_hbond_atom_site_label_D
_geom_hbond_atom_site_label_H
_geom_hbond_atom_site_label_A
_geom_hbond_site_symmetry_A
_geom_hbond_distance_DH
_geom_hbond_distance_HA
_geom_hbond_distance_DA
_geom_hbond_angle_DHA
_geom_hbond_publ_flag
N3 H1N3 O6 1_565 0.88(2) 1.85(2) 2.6870(11) 158(2) y
C5 H5 O2 3_455 0.94(2) 2.50(2) 3.2375(12) 135(2) y
C9 H9A O4 2_674 0.96(2) 2.52(2) 3.3304(14) 142.0(10) y
C9 H9B O5 3_565 1.02(2) 2.44(2) 3.2999(13) 142(2) y

loop_
_geom_torsion_atom_site_label_1
_geom_torsion_atom_site_label_2
_geom_torsion_atom_site_label_3
_geom_torsion_atom_site_label_4
_geom_torsion
O2 N1 C1 C2 46.61(11)
O1 N1 C1 C2 -133.02(9)
O2 N1 C1 C6 -133.76(9)
O1 N1 C1 C6 46.61(12)
C6 C1 C2 C3 0.88(13)
N1 C1 C2 C3 -179.51(8)
C1 C2 C3 C4 -1.22(14)
C1 C2 C3 N2 176.89(8)
O3 N2 C3 C4 -166.49(9)
O4 N2 C3 C4 13.63(14)
O3 N2 C3 C2 15.33(13)
O4 N2 C3 C2 -164.55(9)
C2 C3 C4 C5 0.40(15)
N2 C3 C4 C5 -177.70(9)
C3 C4 C5 C6 0.84(14)
C2 C1 C6 C5 0.28(13)
N1 C1 C6 C5 -179.33(8)
C2 C1 C6 C7 -176.85(8)
N1 C1 C6 C7 3.55(13)
C4 C5 C6 C1 -1.15(13)
C4 C5 C6 C7 176.09(9)
C1 C6 C7 O5 -126.08(10)
C5 C6 C7 O5 56.86(12)
C1 C6 C7 O6 55.29(12)
C5 C6 C7 O6 -121.77(10)
C12 N3 C8 C9 -59.22(10)
C10 N3 C8 C9 61.73(10)
C11 N4 C9 C8 -57.84(10)
C13 N4 C9 C8 61.23(10)
N3 C8 C9 N4 -2.80(11)
C12 N3 C10 C11 62.73(10)
C8 N3 C10 C11 -57.78(10)
C9 N4 C11 C10 61.87(10)
C13 N4 C11 C10 -56.84(11)
N3 C10 C11 N4 -3.73(11)
C10 N3 C12 C13 -58.73(10)
C8 N3 C12 C13 62.25(10)
C9 N4 C13 C12 -57.91(11)
C11 N4 C13 C12 60.98(11)
N3 C12 C13 N4 -3.09(11)

loop_
_cod_related_entry_id
_cod_related_entry_database
_cod_related_entry_code
1 ChemSpider 21127263
